data_7243827
loop_
_publ_author_name
'Khan, Arshad'
'Usman, Rabia'
'Li, Rongrong'
'Hajji, Melek'
'Tang, Haiming'
'Ma, Di'

_publ_section_title
;
 Polycyclic motif engineering in cyanostilbene-based donors towards highly
 efficient modulable emission properties in two-component systems
;
_journal_issue 47
_journal_name_full CrystEngComm
_journal_page_first 8462
_journal_page_last 8470
_journal_paper_doi 10.1039/D1CE00959A
_journal_volume 23
_journal_year 2021
_chemical_formula_sum 'C29 H15 N5'
_chemical_formula_weight 433.46
_space_group_crystal_system triclinic
_space_group_IT_number 2
_space_group_name_Hall '-P 1'
_space_group_name_H-M_alt 'P -1'
_atom_sites_solution_hydrogens geom
_audit_creation_method SHELXL-2014/7
_audit_update_record
;
2021-02-20 deposited with the CCDC.	2021-10-28 downloaded from the CCDC.
;
_cell_angle_alpha 96.36(3)
_cell_angle_beta 93.79(3)
_cell_angle_gamma 101.98(3)
_cell_formula_units_Z 2
_cell_length_a 6.9500(14)
_cell_length_b 7.9410(16)
_cell_length_c 21.253(4)
_cell_measurement_reflns_used 25
_cell_measurement_temperature 293(2)
_cell_measurement_theta_max 12
_cell_measurement_theta_min 9
_cell_volume 1135.5(4)
_computing_structure_refinement 'SHELXL-2014/7 (Sheldrick, 2014)'
_diffrn_ambient_temperature 293(2)
_diffrn_measured_fraction_theta_full 1.000
_diffrn_measured_fraction_theta_max 1.000
_diffrn_measurement_device_type 'Nonius CAD4'
_diffrn_measurement_method \w/2\q
_diffrn_radiation_type MoK\a
_diffrn_radiation_wavelength 0.71073
_diffrn_reflns_av_R_equivalents 0.0387
_diffrn_reflns_av_unetI/netI 0.0960
_diffrn_reflns_Laue_measured_fraction_full 1.000
_diffrn_reflns_Laue_measured_fraction_max 1.000
_diffrn_reflns_limit_h_max 8
_diffrn_reflns_limit_h_min 0
_diffrn_reflns_limit_k_max 9
_diffrn_reflns_limit_k_min -9
_diffrn_reflns_limit_l_max 25
_diffrn_reflns_limit_l_min -25
_diffrn_reflns_number 4559
_diffrn_reflns_point_group_measured_fraction_full 1.000
_diffrn_reflns_point_group_measured_fraction_max 1.000
_diffrn_reflns_theta_full 25.242
_diffrn_reflns_theta_max 25.365
_diffrn_reflns_theta_min 1.936
_exptl_absorpt_coefficient_mu 0.078
_exptl_absorpt_correction_T_max 0.9798
_exptl_absorpt_correction_T_min 0.9655
_exptl_absorpt_correction_type psi-scan
_exptl_crystal_colour Yellow
_exptl_crystal_density_diffrn 1.268
_exptl_crystal_description Needle
_exptl_crystal_F_000 448
_exptl_crystal_size_max 0.200
_exptl_crystal_size_mid 0.200
_exptl_crystal_size_min 0.100
_refine_diff_density_max 0.157
_refine_diff_density_min -0.377
_refine_diff_density_rms 0.039
_refine_ls_extinction_coef 0.0093(15)
_refine_ls_extinction_expression Fc^*^=kFc[1+0.001xFc^2^\l^3^/sin(2\q)]^-1/4^
_refine_ls_extinction_method 'SHELXL-2014/7 (Sheldrick 2014'
_refine_ls_goodness_of_fit_ref 1.002
_refine_ls_hydrogen_treatment constr
_refine_ls_matrix_type full
_refine_ls_number_parameters 296
_refine_ls_number_reflns 4185
_refine_ls_number_restraints 0
_refine_ls_restrained_S_all 1.002
_refine_ls_R_factor_all 0.1922
_refine_ls_R_factor_gt 0.0684
_refine_ls_shift/su_max 0.000
_refine_ls_shift/su_mean 0.000
_refine_ls_structure_factor_coef Fsqd
_refine_ls_weighting_details 'w=1/[\s^2^(Fo^2^)+(0.0550P)^2^] where P=(Fo^2^+2Fc^2^)/3'
_refine_ls_weighting_scheme calc
_refine_ls_wR_factor_gt 0.1265
_refine_ls_wR_factor_ref 0.1721
_reflns_Friedel_coverage 0.000
_reflns_number_gt 1664
_reflns_number_total 4185
_reflns_threshold_expression 'I > 2\s(I)'
_cod_data_source_file d1ce00959a2.cif
_cod_data_source_block X
_cod_depositor_comments 'Adding full bibliography for 7243827--7243829.cif.'
_cod_database_code 7243827
_shelx_shelxl_version_number 2014/7
_shelx_space_group_comment
;
The symmetry employed for this shelxl refinement is uniquely defined
by the following loop, which should always be used as a source of
symmetry information in preference to the above space-group names.
They are only intended as comments.
;
_shelx_estimated_absorpt_t_min 0.985
_shelx_estimated_absorpt_t_max 0.992

loop_
_space_group_symop_operation_xyz
'x, y, z'
'-x, -y, -z'

loop_
_atom_site_label
_atom_site_type_symbol
_atom_site_fract_x
_atom_site_fract_y
_atom_site_fract_z
_atom_site_U_iso_or_equiv
_atom_site_adp_type
_atom_site_occupancy
_atom_site_site_symmetry_order
_atom_site_calc_flag
_atom_site_refinement_flags_posn
_atom_site_refinement_flags_adp
_atom_site_refinement_flags_occupancy
_atom_site_disorder_assembly
_atom_site_disorder_group
C1 C 0.7348(6) 1.5176(6) 0.9831(2) 0.0739(14) Uani 1 1 d . . . . .
H1A H 0.7325 1.6112 0.9605 0.089 Uiso 1 1 calc R U . . .
N1 N 0.6769(6) 1.5956(5) 0.82646(18) 0.0930(14) Uani 1 1 d . . . . .
C2 C 0.7842(7) 1.5487(8) 1.0485(2) 0.0909(17) Uani 1 1 d . . . . .
H2A H 0.8137 1.6613 1.0696 0.109 Uiso 1 1 calc R U . . .
C3 C 0.7884(7) 1.4124(8) 1.0808(2) 0.0975(19) Uani 1 1 d . . . . .
H3A H 0.8192 1.4328 1.1247 0.117 Uiso 1 1 calc R U . . .
C4 C 0.7496(7) 1.2483(6) 1.0519(2) 0.083 Uani 1 1 d . . . . .
H4A H 0.7557 1.1566 1.0751 0.099 Uiso 1 1 calc R U . . .
C5 C 0.6991(6) 1.2174(6) 0.9850(2) 0.082 Uani 1 1 d . . . . .
H5A H 0.6724 1.1045 0.9643 0.099 Uiso 1 1 calc R U . . .
C6 C 0.6894(6) 1.3527(5) 0.95097(18) 0.0567(11) Uani 1 1 d . . . . .
C7 C 0.6361(6) 1.3171(5) 0.88119(17) 0.0498(10) Uani 1 1 d . . . . .
C8 C 0.6603(6) 1.4720(6) 0.85017(19) 0.0626(12) Uani 1 1 d . . . . .
C9 C 0.5713(5) 1.1608(5) 0.84860(17) 0.0531(10) Uani 1 1 d . . . . .
H9A H 0.5568 1.0712 0.8738 0.064 Uiso 1 1 calc R U . . .
C10 C 0.5181(5) 1.1017(4) 0.78098(17) 0.0462(10) Uani 1 1 d . . . . .
C11 C 0.4770(5) 0.9256(5) 0.76236(18) 0.0529(11) Uani 1 1 d . . . . .
H11A H 0.4785 0.8522 0.7935 0.063 Uiso 1 1 calc R U . . .
C12 C 0.4326(5) 0.8506(5) 0.69800(19) 0.0495(10) Uani 1 1 d . . . . .
C13 C 0.3942(6) 0.6696(5) 0.6801(2) 0.0630(12) Uani 1 1 d . . . . .
H13A H 0.3965 0.5957 0.7110 0.076 Uiso 1 1 calc R U . . .
C14 C 0.3543(6) 0.6036(6) 0.6184(2) 0.0714(14) Uani 1 1 d . . . . .
H14A H 0.3299 0.4840 0.6071 0.086 Uiso 1 1 calc R U . . .
C15 C 0.3490(6) 0.7105(6) 0.5716(2) 0.0737(15) Uani 1 1 d . . . . .
H15A H 0.3192 0.6619 0.5293 0.088 Uiso 1 1 calc R U . . .
C16 C 0.3871(6) 0.8874(6) 0.58661(19) 0.0655(12) Uani 1 1 d . . . . .
H16A H 0.3849 0.9581 0.5546 0.079 Uiso 1 1 calc R U . . .
C17 C 0.4298(5) 0.9620(5) 0.65100(18) 0.0507(10) Uani 1 1 d . . . . .
C18 C 0.4667(5) 1.1420(5) 0.67002(18) 0.0564(11) Uani 1 1 d . . . . .
H18A H 0.4608 1.2167 0.6396 0.068 Uiso 1 1 calc R U . . .
C19 C 0.5110(5) 1.2082(5) 0.73223(17) 0.0517(10) Uani 1 1 d . . . . .
H19A H 0.5375 1.3280 0.7431 0.062 Uiso 1 1 calc R U . . .
N2 N -0.0309(6) -0.0237(5) 0.13943(16) 0.0886(13) Uani 1 1 d . . . . .
N3 N 0.1845(5) 0.5871(4) 0.40478(16) 0.0693(11) Uani 1 1 d . . . . .
N4 N 0.1723(5) 0.2103(4) 0.51313(15) 0.0713(11) Uani 1 1 d . . . . .
N5 N -0.0459(5) -0.3943(4) 0.24795(15) 0.0687(11) Uani 1 1 d . . . . .
C20 C 0.0344(5) 0.0569(5) 0.26072(16) 0.0436(9) Uani 1 1 d . . . . .
C21 C 0.0717(5) 0.2301(4) 0.28830(16) 0.0472(10) Uani 1 1 d . . . . .
H21A H 0.0724 0.3185 0.2630 0.057 Uiso 1 1 calc R U . . .
C22 C 0.1074(5) 0.2682(4) 0.35326(16) 0.0400(9) Uani 1 1 d . . . . .
C23 C 0.1046(5) 0.1358(4) 0.39162(16) 0.0414(9) Uani 1 1 d . . . . .
C24 C 0.0669(5) -0.0345(4) 0.36440(17) 0.0472(10) Uani 1 1 d . . . . .
H24A H 0.0654 -0.1225 0.3900 0.057 Uiso 1 1 calc R U . . .
C25 C 0.0312(5) -0.0753(4) 0.29892(17) 0.0412(9) Uani 1 1 d . . . . .
C26 C -0.0021(6) 0.0130(5) 0.19276(19) 0.0557(11) Uani 1 1 d . . . . .
C27 C 0.1492(6) 0.4467(5) 0.38179(17) 0.0477(10) Uani 1 1 d . . . . .
C28 C 0.1423(6) 0.1795(5) 0.45964(18) 0.0518(11) Uani 1 1 d . . . . .
C29 C -0.0114(6) -0.2532(5) 0.27035(17) 0.0519(10) Uani 1 1 d . . . . .

loop_
_atom_site_aniso_label
_atom_site_aniso_U_11
_atom_site_aniso_U_22
_atom_site_aniso_U_33
_atom_site_aniso_U_23
_atom_site_aniso_U_13
_atom_site_aniso_U_12
C1 0.058(3) 0.088(3) 0.065(3) -0.026(3) -0.004(2) 0.013(3)
N1 0.137(4) 0.058(2) 0.079(3) 0.010(2) 0.005(3) 0.012(3)
C2 0.066(3) 0.119(5) 0.074(4) -0.040(3) -0.005(3) 0.018(3)
C3 0.080(4) 0.146(6) 0.055(3) -0.014(3) 0.001(3) 0.017(4)
C4 0.083 0.083 0.083 0.011 0.008 0.018
C5 0.082 0.082 0.082 0.011 0.008 0.018
C6 0.059(3) 0.059(3) 0.046(2) -0.002(2) 0.003(2) 0.004(2)
C7 0.058(3) 0.046(2) 0.045(2) 0.0005(19) 0.003(2) 0.012(2)
C8 0.075(3) 0.059(3) 0.051(3) -0.008(2) 0.005(2) 0.015(3)
C9 0.057(3) 0.049(2) 0.052(2) 0.0035(19) 0.006(2) 0.011(2)
C10 0.045(2) 0.044(2) 0.048(2) 0.0046(19) 0.0062(19) 0.0062(19)
C11 0.054(3) 0.046(2) 0.059(3) 0.008(2) 0.004(2) 0.010(2)
C12 0.039(2) 0.051(3) 0.056(3) -0.005(2) -0.001(2) 0.014(2)
C13 0.066(3) 0.051(3) 0.068(3) -0.007(2) 0.000(2) 0.013(2)
C14 0.069(3) 0.065(3) 0.077(3) -0.024(3) -0.005(3) 0.026(3)
C15 0.055(3) 0.098(4) 0.060(3) -0.032(3) -0.012(2) 0.026(3)
C16 0.062(3) 0.084(3) 0.050(3) -0.002(2) 0.002(2) 0.021(3)
C17 0.050(3) 0.056(3) 0.045(2) -0.002(2) 0.000(2) 0.014(2)
C18 0.056(3) 0.064(3) 0.048(2) 0.009(2) -0.002(2) 0.010(2)
C19 0.056(3) 0.046(2) 0.053(2) 0.006(2) 0.002(2) 0.014(2)
N2 0.135(4) 0.078(3) 0.047(2) -0.006(2) -0.007(2) 0.022(2)
N3 0.094(3) 0.042(2) 0.069(2) 0.0009(18) 0.002(2) 0.012(2)
N4 0.097(3) 0.064(2) 0.050(2) 0.0054(18) 0.007(2) 0.011(2)
N5 0.095(3) 0.0396(19) 0.067(2) -0.0053(17) 0.005(2) 0.011(2)
C20 0.039(2) 0.050(2) 0.042(2) 0.0025(19) 0.0064(18) 0.0121(19)
C21 0.058(3) 0.038(2) 0.046(2) 0.0052(18) 0.006(2) 0.0111(19)
C22 0.043(2) 0.033(2) 0.044(2) 0.0009(17) 0.0045(18) 0.0094(18)
C23 0.047(2) 0.036(2) 0.039(2) 0.0019(17) 0.0033(18) 0.0073(17)
C24 0.053(3) 0.041(2) 0.049(2) 0.0083(18) 0.002(2) 0.0123(19)
C25 0.042(2) 0.032(2) 0.049(2) 0.0012(17) 0.0065(19) 0.0052(18)
C26 0.070(3) 0.049(3) 0.049(2) 0.002(2) 0.002(2) 0.016(2)
C27 0.058(3) 0.042(2) 0.043(2) 0.0077(18) 0.002(2) 0.011(2)
C28 0.066(3) 0.042(2) 0.048(2) 0.0060(19) 0.004(2) 0.011(2)
C29 0.056(3) 0.048(2) 0.050(2) 0.001(2) 0.005(2) 0.008(2)

loop_
_atom_type_symbol
_atom_type_description
_atom_type_scat_dispersion_real
_atom_type_scat_dispersion_imag
_atom_type_scat_source
C C 0.0033 0.0016 'International Tables Vol C Tables 4.2.6.8 and 6.1.1.4'
H H 0.0000 0.0000 'International Tables Vol C Tables 4.2.6.8 and 6.1.1.4'
N N 0.0061 0.0033 'International Tables Vol C Tables 4.2.6.8 and 6.1.1.4'

loop_
_geom_angle_atom_site_label_1
_geom_angle_atom_site_label_2
_geom_angle_atom_site_label_3
_geom_angle
_geom_angle_site_symmetry_1
_geom_angle_site_symmetry_3
_geom_angle_publ_flag
C6 C1 C2 121.8(5) . . ?
C6 C1 H1A 119.1 . . ?
C2 C1 H1A 119.1 . . ?
C3 C2 C1 118.8(5) . . ?
C3 C2 H2A 120.6 . . ?
C1 C2 H2A 120.6 . . ?
C4 C3 C2 122.2(5) . . ?
C4 C3 H3A 118.9 . . ?
C2 C3 H3A 118.9 . . ?
C3 C4 C5 118.7(5) . . ?
C3 C4 H4A 120.6 . . ?
C5 C4 H4A 120.6 . . ?
C6 C5 C4 120.5(5) . . ?
C6 C5 H5A 119.8 . . ?
C4 C5 H5A 119.8 . . ?
C5 C6 C1 118.0(4) . . ?
C5 C6 C7 119.5(4) . . ?
C1 C6 C7 122.5(4) . . ?
C9 C7 C8 121.3(4) . . ?
C9 C7 C6 125.2(4) . . ?
C8 C7 C6 113.4(3) . . ?
N1 C8 C7 178.6(5) . . ?
C7 C9 C10 132.7(4) . . ?
C7 C9 H9A 113.7 . . ?
C10 C9 H9A 113.7 . . ?
C11 C10 C19 116.5(4) . . ?
C11 C10 C9 117.1(4) . . ?
C19 C10 C9 126.3(3) . . ?
C10 C11 C12 123.1(4) . . ?
C10 C11 H11A 118.4 . . ?
C12 C11 H11A 118.4 . . ?
C17 C12 C13 119.7(4) . . ?
C17 C12 C11 118.3(3) . . ?
C13 C12 C11 122.0(4) . . ?
C14 C13 C12 120.2(4) . . ?
C14 C13 H13A 119.9 . . ?
C12 C13 H13A 119.9 . . ?
C13 C14 C15 121.0(4) . . ?
C13 C14 H14A 119.5 . . ?
C15 C14 H14A 119.5 . . ?
C16 C15 C14 120.9(4) . . ?
C16 C15 H15A 119.5 . . ?
C14 C15 H15A 119.5 . . ?
C15 C16 C17 119.8(4) . . ?
C15 C16 H16A 120.1 . . ?
C17 C16 H16A 120.1 . . ?
C18 C17 C12 118.7(3) . . ?
C18 C17 C16 122.9(4) . . ?
C12 C17 C16 118.4(4) . . ?
C19 C18 C17 121.0(4) . . ?
C19 C18 H18A 119.5 . . ?
C17 C18 H18A 119.5 . . ?
C18 C19 C10 122.4(4) . . ?
C18 C19 H19A 118.8 . . ?
C10 C19 H19A 118.8 . . ?
C25 C20 C21 120.2(3) . . ?
C25 C20 C26 119.3(3) . . ?
C21 C20 C26 120.5(3) . . ?
C22 C21 C20 119.2(3) . . ?
C22 C21 H21A 120.4 . . ?
C20 C21 H21A 120.4 . . ?
C21 C22 C23 120.7(3) . . ?
C21 C22 C27 119.4(3) . . ?
C23 C22 C27 119.9(3) . . ?
C24 C23 C22 120.0(4) . . ?
C24 C23 C28 120.5(3) . . ?
C22 C23 C28 119.5(3) . . ?
C23 C24 C25 120.1(4) . . ?
C23 C24 H24A 119.9 . . ?
C25 C24 H24A 119.9 . . ?
C24 C25 C20 119.8(3) . . ?
C24 C25 C29 120.3(3) . . ?
C20 C25 C29 119.9(4) . . ?
N2 C26 C20 179.1(4) . . ?
N3 C27 C22 179.0(5) . . ?
N4 C28 C23 178.6(4) . . ?
N5 C29 C25 179.6(5) . . ?

loop_
_geom_bond_atom_site_label_1
_geom_bond_atom_site_label_2
_geom_bond_distance
_geom_bond_site_symmetry_2
_geom_bond_publ_flag
C1 C6 1.372(5) . ?
C1 C2 1.393(6) . ?
C1 H1A 0.9300 . ?
N1 C8 1.140(5) . ?
C2 C3 1.348(6) . ?
C2 H2A 0.9300 . ?
C3 C4 1.344(6) . ?
C3 H3A 0.9300 . ?
C4 C5 1.422(5) . ?
C4 H4A 0.9300 . ?
C5 C6 1.371(5) . ?
C5 H5A 0.9300 . ?
C6 C7 1.486(5) . ?
C7 C9 1.326(4) . ?
C7 C8 1.444(5) . ?
C9 C10 1.460(5) . ?
C9 H9A 0.9300 . ?
C10 C11 1.375(4) . ?
C10 C19 1.413(4) . ?
C11 C12 1.417(5) . ?
C11 H11A 0.9300 . ?
C12 C17 1.407(5) . ?
C12 C13 1.410(4) . ?
C13 C14 1.345(5) . ?
C13 H13A 0.9300 . ?
C14 C15 1.381(5) . ?
C14 H14A 0.9300 . ?
C15 C16 1.371(5) . ?
C15 H15A 0.9300 . ?
C16 C17 1.416(5) . ?
C16 H16A 0.9300 . ?
C17 C18 1.406(5) . ?
C18 C19 1.358(5) . ?
C18 H18A 0.9300 . ?
C19 H19A 0.9300 . ?
N2 C26 1.132(4) . ?
N3 C27 1.137(4) . ?
N4 C28 1.132(4) . ?
N5 C29 1.138(4) . ?
C20 C25 1.394(4) . ?
C20 C21 1.399(4) . ?
C20 C26 1.441(5) . ?
C21 C22 1.375(4) . ?
C21 H21A 0.9300 . ?
C22 C23 1.397(4) . ?
C22 C27 1.442(4) . ?
C23 C24 1.376(4) . ?
C23 C28 1.442(5) . ?
C24 C25 1.387(4) . ?
C24 H24A 0.9300 . ?
C25 C29 1.437(4) . ?

loop_
_geom_torsion_atom_site_label_1
_geom_torsion_atom_site_label_2
_geom_torsion_atom_site_label_3
_geom_torsion_atom_site_label_4
_geom_torsion
_geom_torsion_site_symmetry_1
_geom_torsion_site_symmetry_2
_geom_torsion_site_symmetry_3
_geom_torsion_site_symmetry_4
_geom_torsion_publ_flag
C6 C1 C2 C3 0.4(8) . . . . ?
C1 C2 C3 C4 1.1(9) . . . . ?
C2 C3 C4 C5 -1.1(8) . . . . ?
C3 C4 C5 C6 -0.3(7) . . . . ?
C4 C5 C6 C1 1.7(7) . . . . ?
C4 C5 C6 C7 -180.0(4) . . . . ?
C2 C1 C6 C5 -1.7(7) . . . . ?
C2 C1 C6 C7 179.9(4) . . . . ?
C5 C6 C7 C9 9.1(6) . . . . ?
C1 C6 C7 C9 -172.6(4) . . . . ?
C5 C6 C7 C8 -171.2(4) . . . . ?
C1 C6 C7 C8 7.1(6) . . . . ?
C8 C7 C9 C10 2.3(7) . . . . ?
C6 C7 C9 C10 -178.0(4) . . . . ?
C7 C9 C10 C11 172.7(4) . . . . ?
C7 C9 C10 C19 -5.1(7) . . . . ?
C19 C10 C11 C12 1.1(6) . . . . ?
C9 C10 C11 C12 -176.9(3) . . . . ?
C10 C11 C12 C17 -0.2(6) . . . . ?
C10 C11 C12 C13 178.9(4) . . . . ?
C17 C12 C13 C14 -0.3(6) . . . . ?
C11 C12 C13 C14 -179.4(4) . . . . ?
C12 C13 C14 C15 -0.3(7) . . . . ?
C13 C14 C15 C16 0.9(7) . . . . ?
C14 C15 C16 C17 -0.9(7) . . . . ?
C13 C12 C17 C18 179.4(4) . . . . ?
C11 C12 C17 C18 -1.4(5) . . . . ?
C13 C12 C17 C16 0.3(5) . . . . ?
C11 C12 C17 C16 179.4(4) . . . . ?
C15 C16 C17 C18 -178.8(4) . . . . ?
C15 C16 C17 C12 0.3(6) . . . . ?
C12 C17 C18 C19 2.2(6) . . . . ?
C16 C17 C18 C19 -178.7(4) . . . . ?
C17 C18 C19 C10 -1.4(6) . . . . ?
C11 C10 C19 C18 -0.2(6) . . . . ?
C9 C10 C19 C18 177.5(4) . . . . ?
C25 C20 C21 C22 0.8(5) . . . . ?
C26 C20 C21 C22 -179.5(4) . . . . ?
C20 C21 C22 C23 -0.7(5) . . . . ?
C20 C21 C22 C27 179.0(3) . . . . ?
C21 C22 C23 C24 0.4(6) . . . . ?
C27 C22 C23 C24 -179.3(3) . . . . ?
C21 C22 C23 C28 -179.9(3) . . . . ?
C27 C22 C23 C28 0.4(6) . . . . ?
C22 C23 C24 C25 -0.2(5) . . . . ?
C28 C23 C24 C25 -179.9(4) . . . . ?
C23 C24 C25 C20 0.3(5) . . . . ?
C23 C24 C25 C29 -179.0(3) . . . . ?
C21 C20 C25 C24 -0.6(5) . . . . ?
C26 C20 C25 C24 179.7(3) . . . . ?
C21 C20 C25 C29 178.7(3) . . . . ?
C26 C20 C25 C29 -1.0(5) . . . . ?
